data_4502246
loop_
_publ_author_name
'Turner, David R.'
'Batten, Stuart R.'

_publ_section_title
;
 Di- and Triammonium Salts of Carbamoyldicyanomethanide,
 C(CN)2(CONH2)&#x2212;: Layered Organic Architectures
;
_journal_issue 6
_journal_name_full 'Crystal Growth &amp; Design'
_journal_page_first 2501
_journal_paper_doi 10.1021/cg900783k
_journal_volume 10
_journal_year 2010
_chemical_formula_moiety 'C4 H16 N3, 3(C4 H2 N3 O)'
_chemical_formula_sum 'C16 H22 N12 O3'
_chemical_formula_weight 430.46
_chemical_name_common H3N(CH2)2NH2(CH2)2NH3(cdm)3
_chemical_name_systematic
;
 diethylenetriammonium carbamoyldicyanomethanide
;
_space_group_IT_number 15
_symmetry_cell_setting monoclinic
_symmetry_space_group_name_Hall '-C 2yc'
_symmetry_space_group_name_H-M 'C 1 2/c 1'
_atom_sites_solution_hydrogens geom
_atom_sites_solution_primary direct
_atom_sites_solution_secondary difmap
_audit_creation_method SHELXL-97
_cell_angle_alpha 90.00
_cell_angle_beta 111.146(2)
_cell_angle_gamma 90.00
_cell_formula_units_Z 8
_cell_length_a 21.2008(10)
_cell_length_b 14.6416(7)
_cell_length_c 13.6827(7)
_cell_measurement_reflns_used 8773
_cell_measurement_temperature 123(1)
_cell_measurement_theta_max 27.50
_cell_measurement_theta_min 1.73
_cell_volume 3961.3(3)
_computing_cell_refinement 'Bruker SMART (Bruker)'
_computing_data_collection 'Bruker SMART (Bruker)'
_computing_data_reduction 'Bruker SAINT (Bruker)'
_computing_molecular_graphics 'X-Seed (Barbour, 1999)'
_computing_publication_material 'CIFTAB (Sheldrick, 1997)'
_computing_structure_refinement 'SHELXL-97 (Sheldrick, 1997)'
_computing_structure_solution 'SHELXS-97 (Sheldrick, 1990)'
_diffrn_ambient_temperature 123(1)
_diffrn_measured_fraction_theta_full 0.959
_diffrn_measured_fraction_theta_max 0.959
_diffrn_measurement_device_type 'Bruker X8 Apex II CCD'
_diffrn_measurement_method 'phi and omega scans'
_diffrn_radiation_monochromator graphite
_diffrn_radiation_source 'fine-focus sealed tube'
_diffrn_radiation_type MoK\a
_diffrn_radiation_wavelength 0.71073
_diffrn_reflns_av_R_equivalents 0.0495
_diffrn_reflns_av_sigmaI/netI 0.0907
_diffrn_reflns_limit_h_max 26
_diffrn_reflns_limit_h_min -27
_diffrn_reflns_limit_k_max 18
_diffrn_reflns_limit_k_min -18
_diffrn_reflns_limit_l_max 17
_diffrn_reflns_limit_l_min -11
_diffrn_reflns_number 8773
_diffrn_reflns_theta_full 27.50
_diffrn_reflns_theta_max 27.50
_diffrn_reflns_theta_min 1.73
_exptl_absorpt_coefficient_mu 0.107
_exptl_absorpt_correction_T_max 0.9873
_exptl_absorpt_correction_T_min 0.9810
_exptl_absorpt_correction_type multi-scan
_exptl_absorpt_process_details SADABS
_exptl_crystal_colour colourless
_exptl_crystal_density_diffrn 1.444
_exptl_crystal_density_method 'not measured'
_exptl_crystal_description block
_exptl_crystal_F_000 1808
_exptl_crystal_size_max 0.18
_exptl_crystal_size_mid 0.17
_exptl_crystal_size_min 0.12
_refine_diff_density_max 0.323
_refine_diff_density_min -0.293
_refine_diff_density_rms 0.071
_refine_ls_extinction_method none
_refine_ls_goodness_of_fit_ref 1.148
_refine_ls_hydrogen_treatment mixed
_refine_ls_matrix_type full
_refine_ls_number_parameters 336
_refine_ls_number_reflns 4367
_refine_ls_number_restraints 0
_refine_ls_restrained_S_all 1.148
_refine_ls_R_factor_all 0.1370
_refine_ls_R_factor_gt 0.0930
_refine_ls_shift/su_max 0.000
_refine_ls_shift/su_mean 0.000
_refine_ls_structure_factor_coef Fsqd
_refine_ls_weighting_details 'calc w=1/[\s^2^(Fo^2^)+(0.2000P)^2^+0.0000P] where P=(Fo^2^+2Fc^2^)/3'
_refine_ls_weighting_scheme calc
_refine_ls_wR_factor_gt 0.1489
_refine_ls_wR_factor_ref 0.1697
_reflns_number_gt 2937
_reflns_number_total 4367
_reflns_threshold_expression >2sigma(I)
_cod_data_source_file cg900783k_si_001.cif
_cod_data_source_block 4
_cod_depositor_comments
;
The following automatic conversions were performed:

'_exptl_absorpt_correction_type' value 'Multi-scan' changed to
'multi-scan' according to
/home/saulius/struct/CIF-dictionaries/cif_core.dic dictionary named
'cif_core.dic' version 2.4.2 from 2011-04-26.

Automatic conversion script
Id: cif_fix_values 1715 2011-07-08 13:25:40Z adriana 
;
_cod_original_sg_symbol_H-M C2/c
_cod_database_code 4502246

loop_
_symmetry_equiv_pos_as_xyz
'x, y, z'
'-x, y, -z+1/2'
'x+1/2, y+1/2, z'
'-x+1/2, y+1/2, -z+1/2'
'-x, -y, -z'
'x, -y, z-1/2'
'-x+1/2, -y+1/2, -z'
'x+1/2, -y+1/2, z-1/2'

loop_
_atom_site_label
_atom_site_type_symbol
_atom_site_fract_x
_atom_site_fract_y
_atom_site_fract_z
_atom_site_U_iso_or_equiv
_atom_site_adp_type
_atom_site_occupancy
_atom_site_symmetry_multiplicity
_atom_site_calc_flag
_atom_site_refinement_flags
O1 O 0.60280(12) 0.18164(16) 0.20068(19) 0.0155(5) Uani 1 1 d .
O2 O 0.58466(13) 0.32069(17) 0.40897(19) 0.0173(6) Uani 1 1 d .
O3 O 0.76954(12) 0.18121(17) 0.9030(2) 0.0164(6) Uani 1 1 d .
N1 N 0.58631(18) 0.1303(2) 0.3452(3) 0.0192(7) Uani 1 1 d .
N2 N 0.58337(16) -0.1145(2) 0.3237(2) 0.0190(7) Uani 1 1 d .
N3 N 0.58626(17) -0.0036(2) 0.0276(3) 0.0222(7) Uani 1 1 d .
N4 N 0.58532(17) 0.3727(2) 0.2543(3) 0.0173(7) Uani 1 1 d .
N5 N 0.58469(17) 0.5083(2) 0.5704(2) 0.0214(7) Uani 1 1 d .
N6 N 0.58731(17) 0.6160(2) 0.2694(3) 0.0213(7) Uani 1 1 d .
N7 N 0.75298(17) 0.1270(2) 1.0464(3) 0.0185(7) Uani 1 1 d .
N8 N 0.75363(17) -0.0041(2) 0.7279(3) 0.0223(7) Uani 1 1 d .
N9 N 0.74099(17) -0.1142(2) 1.0211(3) 0.0228(8) Uani 1 1 d .
N10 N 0.39713(16) 0.2232(2) 0.4928(3) 0.0166(7) Uani 1 1 d .
N11 N 0.58355(16) 0.2736(2) 0.5966(3) 0.0145(6) Uani 1 1 d .
N12 N 0.76931(16) 0.2214(2) 0.7059(3) 0.0162(7) Uani 1 1 d .
C1 C 0.58448(17) 0.0247(2) 0.2113(3) 0.0134(7) Uani 1 1 d .
C2 C 0.59135(17) 0.1151(2) 0.2520(3) 0.0135(7) Uani 1 1 d .
C3 C 0.58309(18) -0.0521(2) 0.2734(3) 0.0155(8) Uani 1 1 d .
C4 C 0.58570(18) 0.0093(2) 0.1101(3) 0.0158(8) Uani 1 1 d .
C5 C 0.58525(18) 0.4801(2) 0.3857(3) 0.0147(7) Uani 1 1 d .
C6 C 0.58462(17) 0.3879(2) 0.3513(3) 0.0137(7) Uani 1 1 d .
C7 C 0.58511(18) 0.4958(2) 0.4874(3) 0.0145(7) Uani 1 1 d .
C8 C 0.58639(17) 0.5550(2) 0.3217(3) 0.0141(7) Uani 1 1 d .
C9 C 0.75011(17) 0.0234(2) 0.9110(3) 0.0138(7) Uani 1 1 d .
C10 C 0.75801(17) 0.1136(2) 0.9528(3) 0.0153(8) Uani 1 1 d .
C11 C 0.75264(18) 0.0089(2) 0.8102(3) 0.0162(8) Uani 1 1 d .
C12 C 0.74467(19) -0.0524(2) 0.9705(3) 0.0160(8) Uani 1 1 d .
C13 C 0.46007(18) 0.2794(2) 0.5303(3) 0.0159(8) Uani 1 1 d .
H13A H 0.4605 0.3178 0.5901 0.019 Uiso 1 1 calc R
H13B H 0.4615 0.3200 0.4734 0.019 Uiso 1 1 calc R
C14 C 0.52090(17) 0.2169(2) 0.5641(3) 0.0156(8) Uani 1 1 d .
H14A H 0.5207 0.1783 0.6233 0.019 Uiso 1 1 calc R
H14B H 0.5194 0.1764 0.5053 0.019 Uiso 1 1 calc R
C15 C 0.64578(18) 0.2176(2) 0.6415(3) 0.0162(8) Uani 1 1 d .
H15A H 0.6456 0.1680 0.5922 0.019 Uiso 1 1 calc R
H15B H 0.6472 0.1894 0.7081 0.019 Uiso 1 1 calc R
C16 C 0.70727(18) 0.2776(2) 0.6614(3) 0.0174(8) Uani 1 1 d .
H16A H 0.7058 0.3059 0.5949 0.021 Uiso 1 1 calc R
H16B H 0.7075 0.3270 0.7109 0.021 Uiso 1 1 calc R
H1A H 0.577(3) 0.085(4) 0.383(5) 0.08(2) Uiso 1 1 d .
H1B H 0.589(2) 0.192(3) 0.366(4) 0.040(14) Uiso 1 1 d .
H4A H 0.579(2) 0.312(3) 0.230(3) 0.029(12) Uiso 1 1 d .
H4B H 0.5831(19) 0.417(3) 0.214(3) 0.015(10) Uiso 1 1 d .
H7A H 0.757(2) 0.185(3) 1.071(3) 0.026(12) Uiso 1 1 d .
H7B H 0.7497(18) 0.080(3) 1.089(3) 0.013(10) Uiso 1 1 d .
H10A H 0.362(2) 0.257(3) 0.479(3) 0.023(12) Uiso 1 1 d .
H10B H 0.398(2) 0.183(3) 0.550(4) 0.047(15) Uiso 1 1 d .
H10C H 0.396(2) 0.190(3) 0.430(3) 0.025(11) Uiso 1 1 d .
H11A H 0.581(2) 0.321(3) 0.655(4) 0.039(13) Uiso 1 1 d .
H11B H 0.584(2) 0.303(3) 0.538(4) 0.042(14) Uiso 1 1 d .
H12A H 0.808(2) 0.255(3) 0.724(3) 0.028(12) Uiso 1 1 d .
H12B H 0.768(2) 0.194(3) 0.769(4) 0.046(15) Uiso 1 1 d .
H12C H 0.769(3) 0.175(4) 0.650(5) 0.067(18) Uiso 1 1 d .

loop_
_atom_site_aniso_label
_atom_site_aniso_U_11
_atom_site_aniso_U_22
_atom_site_aniso_U_33
_atom_site_aniso_U_23
_atom_site_aniso_U_13
_atom_site_aniso_U_12
O1 0.0252(13) 0.0105(13) 0.0130(13) 0.0001(10) 0.0095(11) 0.0003(10)
O2 0.0305(14) 0.0108(13) 0.0132(13) 0.0025(11) 0.0110(11) 0.0015(11)
O3 0.0224(13) 0.0142(13) 0.0147(13) 0.0025(11) 0.0092(11) -0.0019(10)
N1 0.0364(19) 0.0145(18) 0.0110(16) -0.0002(14) 0.0139(15) -0.0036(14)
N2 0.0279(17) 0.0175(18) 0.0136(16) 0.0027(14) 0.0098(14) -0.0006(13)
N3 0.0340(19) 0.0155(17) 0.0181(18) 0.0009(14) 0.0104(15) 0.0023(14)
N4 0.0317(18) 0.0079(16) 0.0140(17) 0.0018(14) 0.0104(14) -0.0007(13)
N5 0.0325(18) 0.0184(18) 0.0149(18) 0.0008(14) 0.0102(14) 0.0038(14)
N6 0.0336(19) 0.0140(17) 0.0190(18) 0.0006(14) 0.0129(15) 0.0022(14)
N7 0.0314(18) 0.0126(17) 0.0153(17) -0.0007(14) 0.0130(14) -0.0013(14)
N8 0.0303(18) 0.0207(18) 0.0189(18) -0.0005(15) 0.0126(15) 0.0018(14)
N9 0.0302(19) 0.0155(17) 0.027(2) -0.0005(15) 0.0151(16) 0.0017(14)
N10 0.0170(16) 0.0194(17) 0.0154(17) 0.0017(15) 0.0083(13) 0.0033(13)
N11 0.0191(15) 0.0110(15) 0.0141(16) 0.0033(14) 0.0070(13) 0.0025(12)
N12 0.0193(16) 0.0147(17) 0.0161(17) -0.0022(14) 0.0081(14) -0.0034(13)
C1 0.0185(17) 0.0106(18) 0.0117(18) -0.0004(14) 0.0062(14) -0.0021(14)
C2 0.0123(16) 0.0117(18) 0.0154(19) 0.0011(15) 0.0036(14) -0.0024(13)
C3 0.0162(17) 0.0158(19) 0.0153(19) -0.0063(16) 0.0067(15) -0.0002(14)
C4 0.0215(18) 0.0099(17) 0.017(2) 0.0036(15) 0.0083(15) -0.0028(14)
C5 0.0218(18) 0.0127(18) 0.0126(18) 0.0017(14) 0.0098(15) 0.0013(14)
C6 0.0174(17) 0.0111(18) 0.0122(18) 0.0005(14) 0.0049(15) 0.0001(14)
C7 0.0177(17) 0.0095(18) 0.017(2) 0.0007(15) 0.0075(15) 0.0025(13)
C8 0.0161(17) 0.0097(18) 0.0172(19) -0.0041(15) 0.0071(15) 0.0013(13)
C9 0.0198(18) 0.0109(18) 0.0115(18) -0.0001(14) 0.0065(15) 0.0009(14)
C10 0.0132(17) 0.0166(19) 0.0157(19) -0.0014(15) 0.0046(15) 0.0022(14)
C11 0.0201(18) 0.0085(18) 0.020(2) 0.0012(15) 0.0075(16) -0.0011(14)
C12 0.0218(18) 0.0114(19) 0.0151(19) -0.0008(15) 0.0071(15) 0.0026(14)
C13 0.0196(18) 0.0148(19) 0.0142(18) -0.0007(15) 0.0073(15) 0.0044(14)
C14 0.0181(18) 0.0112(18) 0.020(2) -0.0010(15) 0.0092(16) 0.0007(14)
C15 0.0221(19) 0.0100(18) 0.0160(19) 0.0059(15) 0.0066(16) 0.0042(14)
C16 0.0212(19) 0.0123(19) 0.018(2) 0.0009(15) 0.0066(16) -0.0004(14)

loop_
_atom_type_symbol
_atom_type_description
_atom_type_scat_dispersion_real
_atom_type_scat_dispersion_imag
_atom_type_scat_source
C C 0.0033 0.0016 'International Tables Vol C Tables 4.2.6.8 and 6.1.1.4'
H H 0.0000 0.0000 'International Tables Vol C Tables 4.2.6.8 and 6.1.1.4'
N N 0.0061 0.0033 'International Tables Vol C Tables 4.2.6.8 and 6.1.1.4'
O O 0.0106 0.0060 'International Tables Vol C Tables 4.2.6.8 and 6.1.1.4'

loop_
_geom_angle_atom_site_label_1
_geom_angle_atom_site_label_2
_geom_angle_atom_site_label_3
_geom_angle
C15 N11 C14 112.2(3)
C4 C1 C3 118.3(3)
C4 C1 C2 119.8(3)
C3 C1 C2 121.7(3)
O1 C2 N1 119.7(3)
O1 C2 C1 120.5(3)
N1 C2 C1 119.7(3)
N2 C3 C1 178.5(4)
N3 C4 C1 179.5(4)
C8 C5 C7 119.5(3)
C8 C5 C6 122.1(3)
C7 C5 C6 118.4(3)
O2 C6 N4 119.3(3)
O2 C6 C5 122.2(3)
N4 C6 C5 118.5(3)
N5 C7 C5 179.7(5)
N6 C8 C5 179.9(4)
C12 C9 C11 119.0(3)
C12 C9 C10 121.4(3)
C11 C9 C10 119.4(3)
O3 C10 N7 119.6(3)
O3 C10 C9 121.6(3)
N7 C10 C9 118.8(3)
N8 C11 C9 178.6(4)
N9 C12 C9 178.8(4)
N10 C13 C14 109.3(3)
N11 C14 C13 108.9(3)
N11 C15 C16 109.4(3)
N12 C16 C15 109.3(3)

loop_
_geom_bond_atom_site_label_1
_geom_bond_atom_site_label_2
_geom_bond_distance
O1 C2 1.274(4)
O2 C6 1.261(4)
O3 C10 1.274(4)
N1 C2 1.336(5)
N2 C3 1.143(5)
N3 C4 1.149(5)
N4 C6 1.351(5)
N5 C7 1.153(5)
N6 C8 1.148(5)
N7 C10 1.338(5)
N8 C11 1.149(5)
N9 C12 1.159(5)
N10 C13 1.492(5)
N11 C15 1.486(4)
N11 C14 1.492(5)
N12 C16 1.483(5)
C1 C4 1.412(5)
C1 C3 1.415(5)
C1 C2 1.424(5)
C5 C8 1.409(5)
C5 C7 1.411(5)
C5 C6 1.429(5)
C9 C12 1.406(5)
C9 C11 1.415(5)
C9 C10 1.424(5)
C13 C14 1.511(5)
C15 C16 1.513(5)

loop_
_geom_hbond_atom_site_label_D
_geom_hbond_atom_site_label_H
_geom_hbond_atom_site_label_A
_geom_hbond_distance_DH
_geom_hbond_distance_HA
_geom_hbond_distance_DA
_geom_hbond_angle_DHA
_geom_hbond_site_symmetry_A
N1 H1A N3 0.91(6) 2.26(6) 3.109(5) 157(5) 6_556
N1 H1B O2 0.94(5) 1.99(5) 2.925(4) 173(4) .
N4 H4A O1 0.94(4) 2.05(4) 2.949(4) 159(4) .
N4 H4B N5 0.84(4) 2.26(4) 3.056(4) 158(4) 6_565
N7 H7A O3 0.90(4) 2.11(4) 2.972(4) 161(4) 7_657
N7 H7B N8 0.93(4) 2.17(4) 3.063(5) 162(3) 6_556
N10 H10A O3 0.86(4) 2.07(4) 2.896(4) 163(4) 8_455
N10 H10B N2 0.98(5) 1.91(5) 2.873(5) 168(4) 5_656
N10 H10C O1 0.98(4) 1.80(4) 2.717(4) 154(4) 2_655
N11 H11A N6 1.07(5) 1.78(5) 2.841(5) 170(4) 6_566
N11 H11B O2 0.91(5) 1.79(5) 2.666(4) 160(4) .
N12 H12A O1 0.91(4) 2.03(5) 2.915(4) 166(4) 7_656
N12 H12B O3 0.96(5) 1.83(5) 2.759(4) 161(4) .
N12 H12C N9 1.02(6) 1.87(6) 2.850(5) 159(5) 6

loop_
_cod_related_entry_id
_cod_related_entry_database
_cod_related_entry_code
1 ChemSpider 30661367
